data_7103107
loop_
_publ_author_name
'Cohen, Ad'
'Yeori, Adi'
'Kopilov, Jacob'
'Goldberg, Israel'
'Kol, Moshe'

_publ_section_title
;
 Construction of C1-symmetric zirconium complexes by the design of new
 Salan ligands. Coordination chemistry and preliminary polymerisation
 catalysis studies.
;
_journal_issue 18
_journal_name_full 'Chemical communications (Cambridge, England)'
_journal_page_first 2149
_journal_page_last 2151
_journal_paper_doi 10.1039/b719834e
_journal_year 2008
_chemical_formula_moiety '4(C40 H50 Cl2 N2 O2 Zr), 5(C4 H10 O)'
_chemical_formula_sum 'C180 H250 Cl8 N8 O13 Zr4'
_chemical_formula_weight 3382.36
_chemical_name_systematic
;
?
;
_space_group_IT_number 45
_symmetry_cell_setting orthorhombic
_symmetry_space_group_name_Hall 'I 2 -2c'
_symmetry_space_group_name_H-M 'I b a 2'
_atom_sites_solution_hydrogens geom
_atom_sites_solution_primary direct
_atom_sites_solution_secondary difmap
_audit_creation_method SHELXL-97
_cell_angle_alpha 90.00
_cell_angle_beta 90.00
_cell_angle_gamma 90.00
_cell_formula_units_Z 2
_cell_length_a 28.4938(6)
_cell_length_b 17.8978(3)
_cell_length_c 17.8233(3)
_cell_measurement_reflns_used 5528
_cell_measurement_temperature 110(2)
_cell_measurement_theta_max 27.88
_cell_measurement_theta_min 1.41
_cell_volume 9089.5(3)
_computing_cell_refinement Denzo
_computing_data_collection 'Collect, Nonius B.V.'
_computing_data_reduction 'Denzo & Scalepack'
_computing_structure_refinement 'SHELXL-97 (Sheldrick, 1997)'
_computing_structure_solution SIR-97
_diffrn_ambient_temperature 110(2)
_diffrn_detector_area_resol_mean 12.8
_diffrn_measured_fraction_theta_full 0.980
_diffrn_measured_fraction_theta_max 0.980
_diffrn_measurement_device_type 'Nonius KappaCCD'
_diffrn_measurement_method '1 deg. \f and \w scans'
_diffrn_radiation_monochromator graphite
_diffrn_radiation_source 'fine-focus sealed tube'
_diffrn_radiation_type MoK\a
_diffrn_radiation_wavelength 0.71073
_diffrn_reflns_av_R_equivalents 0.0670
_diffrn_reflns_av_sigmaI/netI 0.0455
_diffrn_reflns_limit_h_max 37
_diffrn_reflns_limit_h_min -37
_diffrn_reflns_limit_k_max 23
_diffrn_reflns_limit_k_min -23
_diffrn_reflns_limit_l_max 18
_diffrn_reflns_limit_l_min -21
_diffrn_reflns_number 29291
_diffrn_reflns_theta_full 27.86
_diffrn_reflns_theta_max 27.87
_diffrn_reflns_theta_min 2.69
_diffrn_standards_number 0
_exptl_absorpt_coefficient_mu 0.398
_exptl_absorpt_correction_type none
_exptl_crystal_colour colorless
_exptl_crystal_density_diffrn 1.236
_exptl_crystal_density_method 'not measured'
_exptl_crystal_description prism
_exptl_crystal_F_000 3572
_exptl_crystal_size_max 0.30
_exptl_crystal_size_mid 0.20
_exptl_crystal_size_min 0.20
_refine_diff_density_max 0.593
_refine_diff_density_min -0.549
_refine_diff_density_rms 0.070
_refine_ls_abs_structure_details 'Flack H D (1983), Acta Cryst. A39, 876-881'
_refine_ls_abs_structure_Flack 0.05(4)
_refine_ls_extinction_method none
_refine_ls_goodness_of_fit_ref 1.027
_refine_ls_hydrogen_treatment constr
_refine_ls_matrix_type fullcycle
_refine_ls_number_parameters 533
_refine_ls_number_reflns 9894
_refine_ls_number_restraints 75
_refine_ls_restrained_S_all 1.024
_refine_ls_R_factor_all 0.0800
_refine_ls_R_factor_gt 0.0510
_refine_ls_shift/su_max 0.044
_refine_ls_shift/su_mean 0.005
_refine_ls_structure_factor_coef Fsqd
_refine_ls_weighting_details 'calc w=1/[\s^2^(Fo^2^)+(0.0665P)^2^+1.3115P] where P=(Fo^2^+2Fc^2^)/3'
_refine_ls_weighting_scheme calc
_refine_ls_wR_factor_gt 0.1136
_refine_ls_wR_factor_ref 0.1247
_reflns_number_gt 7350
_reflns_number_total 9894
_reflns_threshold_expression >2sigma(I)
_cod_data_source_file b719834e.txt
_cod_data_source_block mk182j
_cod_original_sg_symbol_H-M 'I ba2'
_cod_database_code 7103107

loop_
_symmetry_equiv_pos_as_xyz
'x, y, z'
'-x, -y, z'
'-x, y, z+1/2'
'x, -y, z+1/2'
'x+1/2, y+1/2, z+1/2'
'-x+1/2, -y+1/2, z+1/2'
'-x+1/2, y+1/2, z+1'
'x+1/2, -y+1/2, z+1'

loop_
_atom_site_label
_atom_site_type_symbol
_atom_site_fract_x
_atom_site_fract_y
_atom_site_fract_z
_atom_site_U_iso_or_equiv
_atom_site_adp_type
_atom_site_occupancy
_atom_site_symmetry_multiplicity
_atom_site_calc_flag
_atom_site_refinement_flags
_atom_site_disorder_assembly
_atom_site_disorder_group
Zr1 Zr 0.740490(11) 0.725199(17) 0.79490(5) 0.03085(9) Uani 1 1 d . . .
N2 N 0.77340(11) 0.84560(17) 0.83843(18) 0.0330(7) Uani 1 1 d . A .
N3 N 0.70229(12) 0.76085(17) 0.91504(18) 0.0321(7) Uani 1 1 d . . .
O4 O 0.80073(9) 0.69350(15) 0.84219(15) 0.0351(6) Uani 1 1 d . . .
O5 O 0.68039(10) 0.77437(15) 0.76336(16) 0.0368(6) Uani 1 1 d . . .
C6 C 0.77242(17) 0.7597(2) 0.6808(2) 0.0423(10) Uani 1 1 d . . .
H6A H 0.7551 0.8004 0.6554 0.051 Uiso 1 1 calc R . .
H6B H 0.8064 0.7708 0.6831 0.051 Uiso 1 1 calc R . .
C7 C 0.71003(14) 0.6049(2) 0.8067(2) 0.0379(9) Uani 1 1 d . . .
H7A H 0.7188 0.5783 0.7600 0.046 Uiso 1 1 calc R . .
H7B H 0.7280 0.5809 0.8476 0.046 Uiso 1 1 calc R . .
C8 C 0.83965(14) 0.7149(2) 0.8821(2) 0.0325(8) Uani 1 1 d . . .
C9 C 0.86677(14) 0.6630(2) 0.9221(2) 0.0341(8) Uani 1 1 d . . .
C10 C 0.85650(14) 0.5785(2) 0.9206(2) 0.0362(9) Uani 1 1 d . . .
C11 C 0.89390(17) 0.5330(2) 0.9628(3) 0.0461(11) Uani 1 1 d . . .
H11A H 0.8922 0.5444 1.0165 0.069 Uiso 1 1 calc R . .
H11B H 0.9251 0.5461 0.9438 0.069 Uiso 1 1 calc R . .
H11C H 0.8882 0.4796 0.9550 0.069 Uiso 1 1 calc R . .
C12 C 0.85639(17) 0.5497(2) 0.8391(2) 0.0449(10) Uani 1 1 d . . .
H12A H 0.8861 0.5629 0.8148 0.067 Uiso 1 1 calc R . .
H12B H 0.8303 0.5726 0.8116 0.067 Uiso 1 1 calc R . .
H12C H 0.8527 0.4952 0.8391 0.067 Uiso 1 1 calc R . .
C13 C 0.80892(17) 0.5627(3) 0.9579(3) 0.0443(10) Uani 1 1 d . . .
H13A H 0.7841 0.5887 0.9303 0.066 Uiso 1 1 calc R . .
H13B H 0.8095 0.5805 1.0099 0.066 Uiso 1 1 calc R . .
H13C H 0.8028 0.5088 0.9573 0.066 Uiso 1 1 calc R . .
C14 C 0.90402(14) 0.6925(2) 0.9650(2) 0.0382(9) Uani 1 1 d . . .
H14 H 0.9228 0.6587 0.9931 0.046 Uiso 1 1 calc R . .
C15 C 0.91467(15) 0.7676(2) 0.9686(2) 0.0388(9) Uani 1 1 d . A .
C16 C 0.95511(16) 0.7974(3) 1.0191(3) 0.0458(11) Uani 1 1 d U . .
C17 C 0.9903(3) 0.8394(5) 0.9655(5) 0.065(2) Uani 0.65 1 d PU A 1
H17A H 1.0152 0.8627 0.9954 0.097 Uiso 0.65 1 calc PR A 1
H17B H 0.9735 0.8781 0.9374 0.097 Uiso 0.65 1 calc PR A 1
H17C H 1.0043 0.8036 0.9303 0.097 Uiso 0.65 1 calc PR A 1
C18 C 0.9342(3) 0.8497(5) 1.0758(5) 0.069(2) Uani 0.65 1 d PU A 1
H18A H 0.9113 0.8227 1.1067 0.103 Uiso 0.65 1 calc PR A 1
H18B H 0.9185 0.8910 1.0499 0.103 Uiso 0.65 1 calc PR A 1
H18C H 0.9591 0.8697 1.1080 0.103 Uiso 0.65 1 calc PR A 1
C19 C 0.9833(3) 0.7349(4) 1.0560(5) 0.056(2) Uani 0.65 1 d PU A 1
H19A H 0.9626 0.7052 1.0882 0.084 Uiso 0.65 1 calc PR A 1
H19B H 1.0085 0.7567 1.0864 0.084 Uiso 0.65 1 calc PR A 1
H19C H 0.9970 0.7028 1.0172 0.084 Uiso 0.65 1 calc PR A 1
C20 C 0.9450(5) 0.7717(7) 1.1063(7) 0.054(3) Uani 0.35 1 d PU A 2
H20A H 0.9157 0.7944 1.1237 0.081 Uiso 0.35 1 calc PR A 2
H20B H 0.9709 0.7882 1.1383 0.081 Uiso 0.35 1 calc PR A 2
H20C H 0.9423 0.7171 1.1087 0.081 Uiso 0.35 1 calc PR A 2
C21 C 1.0011(5) 0.7665(7) 0.9972(10) 0.057(4) Uani 0.35 1 d PU A 2
H21A H 1.0248 0.7816 1.0340 0.086 Uiso 0.35 1 calc PR A 2
H21B H 1.0098 0.7856 0.9476 0.086 Uiso 0.35 1 calc PR A 2
H21C H 0.9992 0.7119 0.9955 0.086 Uiso 0.35 1 calc PR A 2
C22 C 0.9570(5) 0.8856(7) 1.0276(8) 0.054(3) Uani 0.35 1 d PU A 2
H22A H 0.9809 0.8990 1.0649 0.081 Uiso 0.35 1 calc PR A 2
H22B H 0.9264 0.9041 1.0441 0.081 Uiso 0.35 1 calc PR A 2
H22C H 0.9651 0.9081 0.9792 0.081 Uiso 0.35 1 calc PR A 2
C23 C 0.88795(14) 0.8160(2) 0.9261(2) 0.0379(9) Uani 1 1 d . . .
H23 H 0.8949 0.8679 0.9274 0.045 Uiso 1 1 calc R A .
C24 C 0.85143(14) 0.7913(2) 0.8817(2) 0.0336(9) Uani 1 1 d . A .
C25 C 0.82599(14) 0.8456(2) 0.8307(2) 0.0375(9) Uani 1 1 d . . .
H25A H 0.8377 0.8966 0.8411 0.045 Uiso 1 1 calc R A .
H25B H 0.8340 0.8335 0.7780 0.045 Uiso 1 1 calc R . .
C26 C 0.75559(14) 0.90620(19) 0.7898(3) 0.0410(9) Uani 1 1 d . . .
H26A H 0.7671 0.9544 0.8083 0.061 Uiso 1 1 calc R A .
H26B H 0.7212 0.9060 0.7904 0.061 Uiso 1 1 calc R . .
H26C H 0.7667 0.8984 0.7383 0.061 Uiso 1 1 calc R . .
C27 C 0.76135(14) 0.8608(2) 0.9182(2) 0.0369(9) Uani 1 1 d . . .
H27A H 0.7667 0.9144 0.9294 0.044 Uiso 1 1 calc R A .
H27B H 0.7820 0.8310 0.9513 0.044 Uiso 1 1 calc R . .
C28 C 0.71122(15) 0.8415(2) 0.9333(2) 0.0374(9) Uani 1 1 d . A .
H28A H 0.6905 0.8736 0.9025 0.045 Uiso 1 1 calc R . .
H28B H 0.7039 0.8509 0.9868 0.045 Uiso 1 1 calc R . .
C29 C 0.72187(18) 0.7129(3) 0.9757(2) 0.0426(10) Uani 1 1 d . . .
H29A H 0.7134 0.6606 0.9662 0.064 Uiso 1 1 calc R . .
H29B H 0.7090 0.7286 1.0241 0.064 Uiso 1 1 calc R . .
H29C H 0.7561 0.7178 0.9766 0.064 Uiso 1 1 calc R . .
C30 C 0.65097(15) 0.7479(2) 0.9147(2) 0.0372(9) Uani 1 1 d . . .
H30A H 0.6387 0.7576 0.9658 0.045 Uiso 1 1 calc R . .
H30B H 0.6452 0.6945 0.9032 0.045 Uiso 1 1 calc R . .
C31 C 0.62348(15) 0.7950(2) 0.8595(2) 0.0354(9) Uani 1 1 d . . .
C32 C 0.58076(15) 0.8267(2) 0.8803(3) 0.0438(10) Uani 1 1 d . . .
H32 H 0.5697 0.8202 0.9301 0.053 Uiso 1 1 calc R . .
C33 C 0.55448(15) 0.8668(3) 0.8307(3) 0.0464(11) Uani 1 1 d . . .
Cl34 Cl 0.50045(5) 0.90215(9) 0.85889(10) 0.0723(4) Uani 1 1 d . . .
C35 C 0.57058(17) 0.8800(3) 0.7577(3) 0.0511(12) Uani 1 1 d . . .
H35 H 0.5528 0.9093 0.7235 0.061 Uiso 1 1 calc R . .
C36 C 0.61326(15) 0.8492(2) 0.7368(2) 0.0421(10) Uani 1 1 d . . .
Cl37 Cl 0.63472(4) 0.86458(8) 0.64737(8) 0.0587(3) Uani 1 1 d . . .
C38 C 0.63967(13) 0.8052(2) 0.7866(3) 0.0366(9) Uani 1 1 d . . .
C39 C 0.65979(18) 0.5858(2) 0.8208(3) 0.0514(12) Uani 1 1 d . . .
C40 C 0.6449(2) 0.5505(3) 0.8860(3) 0.0642(15) Uani 1 1 d . . .
H40 H 0.6671 0.5342 0.9222 0.077 Uiso 1 1 calc R . .
C41 C 0.5954(3) 0.5389(3) 0.8983(5) 0.087(2) Uani 1 1 d . . .
H41 H 0.5845 0.5172 0.9437 0.104 Uiso 1 1 calc R . .
C42 C 0.5640(2) 0.5599(4) 0.8427(6) 0.094(2) Uani 1 1 d . . .
H42 H 0.5315 0.5506 0.8492 0.113 Uiso 1 1 calc R . .
C43 C 0.5789(2) 0.5928(4) 0.7809(5) 0.089(2) Uani 1 1 d . . .
H43 H 0.5568 0.6069 0.7437 0.106 Uiso 1 1 calc R . .
C44 C 0.62455(18) 0.6068(3) 0.7694(3) 0.0664(16) Uani 1 1 d . . .
H44 H 0.6335 0.6319 0.7246 0.080 Uiso 1 1 calc R . .
C45 C 0.76173(16) 0.6851(3) 0.6511(2) 0.0419(10) Uani 1 1 d . . .
C46 C 0.79392(17) 0.6258(3) 0.6600(2) 0.0458(11) Uani 1 1 d . . .
H46 H 0.8241 0.6362 0.6800 0.055 Uiso 1 1 calc R . .
C47 C 0.7829(2) 0.5531(3) 0.6405(3) 0.0545(12) Uani 1 1 d . . .
H47 H 0.8052 0.5143 0.6476 0.065 Uiso 1 1 calc R . .
C48 C 0.73919(18) 0.5373(3) 0.6105(3) 0.0528(12) Uani 1 1 d . . .
H48 H 0.7313 0.4874 0.5971 0.063 Uiso 1 1 calc R . .
C49 C 0.70654(18) 0.5949(3) 0.6000(2) 0.0492(11) Uani 1 1 d . . .
H49 H 0.6768 0.5841 0.5784 0.059 Uiso 1 1 calc R . .
C50 C 0.71726(17) 0.6673(3) 0.6208(2) 0.0448(10) Uani 1 1 d . . .
H50 H 0.6945 0.7056 0.6146 0.054 Uiso 1 1 calc R . .
C51 C 0.8698(3) 0.9063(5) 0.5910(5) 0.106(2) Uani 1 1 d . . .
H51A H 0.8394 0.8890 0.6096 0.159 Uiso 1 1 calc R . .
H51B H 0.8831 0.8687 0.5571 0.159 Uiso 1 1 calc R . .
H51C H 0.8657 0.9534 0.5638 0.159 Uiso 1 1 calc R . .
C52 C 0.9012(2) 0.9177(4) 0.6531(4) 0.0825(18) Uani 1 1 d . . .
H52A H 0.8857 0.9479 0.6924 0.099 Uiso 1 1 calc R . .
H52B H 0.9298 0.9442 0.6363 0.099 Uiso 1 1 calc R . .
O53 O 0.91346(17) 0.8429(3) 0.6827(3) 0.0859(13) Uani 1 1 d . . .
C54 C 0.9459(2) 0.8469(5) 0.7401(4) 0.091(2) Uani 1 1 d . . .
H54A H 0.9326 0.8745 0.7833 0.110 Uiso 1 1 calc R . .
H54B H 0.9745 0.8732 0.7229 0.110 Uiso 1 1 calc R . .
C55 C 0.9579(3) 0.7669(5) 0.7631(4) 0.116(3) Uani 1 1 d . . .
H55A H 0.9628 0.7364 0.7180 0.174 Uiso 1 1 calc R . .
H55B H 0.9319 0.7459 0.7925 0.174 Uiso 1 1 calc R . .
H55C H 0.9865 0.7669 0.7934 0.174 Uiso 1 1 calc R . .
C56 C 1.0684(4) 0.4207(7) 0.6458(7) 0.097(7) Uani 0.50 1 d PD . .
H56A H 1.0752 0.3717 0.6237 0.171 Uiso 0.50 1 calc PR . .
H56B H 1.0591 0.4143 0.6984 0.171 Uiso 0.50 1 calc PR . .
H56C H 1.0965 0.4521 0.6431 0.171 Uiso 0.50 1 calc PR . .
C57 C 1.0306(3) 0.4560(5) 0.6047(5) 0.058(8) Uani 0.50 1 d PD . .
H57A H 1.0449 0.4865 0.5644 0.142 Uiso 0.50 1 calc PR . .
H57B H 1.0123 0.4160 0.5800 0.142 Uiso 0.50 1 calc PR . .
O58 O 1.0000 0.5000 0.6420(6) 0.075(3) Uani 0.50 2 d SPD . .

loop_
_atom_site_aniso_label
_atom_site_aniso_U_11
_atom_site_aniso_U_22
_atom_site_aniso_U_33
_atom_site_aniso_U_23
_atom_site_aniso_U_13
_atom_site_aniso_U_12
Zr1 0.03466(17) 0.02760(15) 0.03028(16) -0.00161(19) 0.0019(2) 0.00147(14)
N2 0.0369(18) 0.0267(16) 0.0354(18) -0.0022(13) -0.0007(14) -0.0011(13)
N3 0.0370(18) 0.0278(17) 0.0317(17) -0.0035(13) 0.0027(14) 0.0038(14)
O4 0.0357(15) 0.0331(14) 0.0365(15) -0.0015(11) 0.0009(12) -0.0006(12)
O5 0.0389(16) 0.0382(15) 0.0334(13) -0.0021(11) 0.0013(11) 0.0046(13)
C6 0.047(3) 0.043(2) 0.037(2) 0.0002(18) 0.0052(18) -0.0012(19)
C7 0.041(2) 0.038(2) 0.035(2) -0.0022(17) 0.0040(17) -0.0015(16)
C8 0.030(2) 0.034(2) 0.033(2) 0.0000(16) 0.0066(16) -0.0038(16)
C9 0.037(2) 0.034(2) 0.032(2) 0.0004(16) 0.0068(16) 0.0011(17)
C10 0.041(2) 0.031(2) 0.036(2) 0.0003(16) 0.0037(17) 0.0018(17)
C11 0.050(3) 0.035(2) 0.053(3) 0.0027(18) -0.001(2) 0.011(2)
C12 0.055(3) 0.034(2) 0.046(3) -0.0033(19) 0.005(2) 0.002(2)
C13 0.043(3) 0.040(2) 0.050(3) 0.0026(19) 0.002(2) -0.004(2)
C14 0.030(2) 0.043(2) 0.041(2) 0.0065(17) 0.0022(17) 0.0024(18)
C15 0.034(2) 0.042(2) 0.040(2) -0.0001(17) 0.0071(17) -0.0006(19)
C16 0.038(3) 0.050(3) 0.049(3) 0.000(2) -0.008(2) -0.003(2)
C17 0.044(5) 0.067(5) 0.083(6) 0.012(4) -0.013(4) -0.022(4)
C18 0.054(5) 0.078(6) 0.074(6) -0.035(5) -0.011(4) -0.003(4)
C19 0.047(5) 0.055(5) 0.065(5) 0.012(4) -0.006(4) -0.009(3)
C20 0.055(8) 0.054(8) 0.053(8) -0.018(6) -0.014(6) -0.008(6)
C21 0.029(6) 0.046(7) 0.097(11) 0.007(7) -0.015(7) 0.008(6)
C22 0.057(8) 0.032(6) 0.073(9) 0.009(6) -0.020(7) -0.009(6)
C23 0.036(2) 0.034(2) 0.044(2) -0.0001(17) 0.0040(18) -0.0071(18)
C24 0.033(2) 0.030(2) 0.038(2) 0.0018(16) 0.0063(17) -0.0018(16)
C25 0.043(2) 0.030(2) 0.039(2) 0.0062(17) -0.0032(18) -0.0022(18)
C26 0.053(2) 0.0282(16) 0.041(2) 0.013(2) -0.007(2) 0.0013(16)
C27 0.045(2) 0.029(2) 0.037(2) -0.0075(16) -0.0010(18) 0.0054(18)
C28 0.049(3) 0.030(2) 0.033(2) -0.0083(16) 0.0024(17) 0.0019(18)
C29 0.052(3) 0.043(3) 0.033(2) -0.0001(18) 0.0003(19) -0.003(2)
C30 0.043(2) 0.033(2) 0.036(2) 0.0008(17) 0.0095(18) 0.0019(18)
C31 0.037(2) 0.025(2) 0.044(2) -0.0076(16) 0.0010(18) -0.0023(16)
C32 0.036(2) 0.046(2) 0.049(2) -0.011(2) 0.0013(19) -0.001(2)
C33 0.030(2) 0.049(3) 0.060(3) -0.008(2) -0.002(2) 0.006(2)
Cl34 0.0415(6) 0.0872(10) 0.0882(10) -0.0122(8) 0.0023(6) 0.0220(7)
C35 0.042(3) 0.046(3) 0.065(3) -0.001(2) -0.014(2) 0.004(2)
C36 0.037(2) 0.046(3) 0.043(2) -0.0057(19) -0.0044(19) -0.002(2)
Cl37 0.0549(7) 0.0761(8) 0.0451(6) 0.0142(6) -0.0049(5) 0.0124(6)
C38 0.035(2) 0.0289(17) 0.046(3) -0.004(2) -0.001(2) -0.0007(14)
C39 0.055(3) 0.038(2) 0.061(3) -0.0129(19) 0.013(2) -0.008(2)
C40 0.080(4) 0.032(2) 0.080(4) -0.004(2) 0.033(3) -0.006(2)
C41 0.102(5) 0.038(3) 0.119(6) -0.012(3) 0.055(5) -0.023(3)
C42 0.057(4) 0.091(5) 0.134(7) -0.014(5) 0.020(4) -0.016(4)
C43 0.046(3) 0.106(5) 0.113(6) -0.005(4) 0.009(4) -0.007(3)
C44 0.041(3) 0.075(4) 0.084(4) -0.017(3) -0.002(2) -0.004(3)
C45 0.050(3) 0.043(3) 0.032(2) 0.0015(18) 0.0086(19) 0.005(2)
C46 0.050(3) 0.051(3) 0.037(2) 0.0000(19) 0.0058(19) 0.009(2)
C47 0.066(3) 0.054(3) 0.043(3) -0.001(2) 0.008(3) 0.013(3)
C48 0.073(3) 0.042(3) 0.043(3) -0.006(2) 0.012(2) 0.002(2)
C49 0.060(3) 0.050(3) 0.038(2) -0.0020(19) 0.002(2) 0.001(2)
C50 0.049(3) 0.050(3) 0.035(2) 0.006(2) 0.0066(19) 0.000(2)
C51 0.103(6) 0.107(6) 0.108(6) 0.016(5) -0.014(5) -0.018(5)
C52 0.082(4) 0.069(4) 0.096(5) -0.006(4) 0.016(4) -0.005(3)
O53 0.087(3) 0.086(3) 0.085(3) -0.001(2) 0.003(2) 0.008(3)
C54 0.050(4) 0.159(7) 0.065(4) 0.021(4) 0.000(3) -0.005(4)
C55 0.098(6) 0.170(8) 0.079(5) 0.031(5) 0.025(4) 0.058(6)
C56 0.123(19) 0.086(7) 0.083(9) -0.009(7) 0.062(12) -0.036(10)
C57 0.072(8) 0.15(2) 0.051(6) -0.020(9) 0.022(6) -0.019(12)
O58 0.120(10) 0.071(7) 0.033(5) 0.000 0.000 -0.033(7)

loop_
_atom_type_symbol
_atom_type_description
_atom_type_scat_dispersion_real
_atom_type_scat_dispersion_imag
_atom_type_scat_source
C C 0.0033 0.0016 'International Tables Vol C Tables 4.2.6.8 and 6.1.1.4'
H H 0.0000 0.0000 'International Tables Vol C Tables 4.2.6.8 and 6.1.1.4'
Cl Cl 0.1484 0.1585 'International Tables Vol C Tables 4.2.6.8 and 6.1.1.4'
N N 0.0061 0.0033 'International Tables Vol C Tables 4.2.6.8 and 6.1.1.4'
O O 0.0106 0.0060 'International Tables Vol C Tables 4.2.6.8 and 6.1.1.4'
Zr Zr -2.9673 0.5597 'International Tables Vol C Tables 4.2.6.8 and 6.1.1.4'

loop_
_geom_angle_atom_site_label_1
_geom_angle_atom_site_label_2
_geom_angle_atom_site_label_3
_geom_angle
_geom_angle_site_symmetry_1
_geom_angle_site_symmetry_3
_geom_angle_publ_flag
O4 Zr1 O5 167.94(11) . . ?
O4 Zr1 C6 96.26(15) . . ?
O5 Zr1 C6 88.42(15) . . ?
O4 Zr1 C7 91.12(13) . . ?
O5 Zr1 C7 96.47(13) . . ?
C6 Zr1 C7 118.18(15) . . ?
O4 Zr1 N2 77.82(11) . . ?
O5 Zr1 N2 91.68(11) . . ?
C6 Zr1 N2 83.94(13) . . ?
C7 Zr1 N2 156.50(13) . . ?
O4 Zr1 N3 94.92(11) . . ?
O5 Zr1 N3 75.81(11) . . ?
C6 Zr1 N3 149.53(13) . . ?
C7 Zr1 N3 89.79(13) . . ?
N2 Zr1 N3 70.87(11) . . ?
O4 Zr1 C45 97.54(12) . . ?
O5 Zr1 C45 92.39(12) . . ?
C6 Zr1 C45 32.53(15) . . ?
C7 Zr1 C45 85.65(14) . . ?
N2 Zr1 C45 116.07(12) . . ?
N3 Zr1 C45 166.81(13) . . ?
C26 N2 C27 110.3(3) . . ?
C26 N2 C25 106.8(3) . . ?
C27 N2 C25 108.5(3) . . ?
C26 N2 Zr1 109.0(2) . . ?
C27 N2 Zr1 111.8(2) . . ?
C25 N2 Zr1 110.4(2) . . ?
C30 N3 C29 106.4(3) . . ?
C30 N3 C28 108.6(3) . . ?
C29 N3 C28 109.5(3) . . ?
C30 N3 Zr1 112.9(2) . . ?
C29 N3 Zr1 108.3(2) . . ?
C28 N3 Zr1 111.1(2) . . ?
C8 O4 Zr1 146.6(2) . . ?
C38 O5 Zr1 145.8(3) . . ?
C45 C6 Zr1 89.6(3) . . ?
C45 C6 H6A 113.7 . . ?
Zr1 C6 H6A 113.7 . . ?
C45 C6 H6B 113.7 . . ?
Zr1 C6 H6B 113.7 . . ?
H6A C6 H6B 111.0 . . ?
C39 C7 Zr1 125.7(3) . . ?
C39 C7 H7A 105.9 . . ?
Zr1 C7 H7A 105.9 . . ?
C39 C7 H7B 105.9 . . ?
Zr1 C7 H7B 105.9 . . ?
H7A C7 H7B 106.2 . . ?
O4 C8 C9 121.6(3) . . ?
O4 C8 C24 117.5(4) . . ?
C9 C8 C24 120.9(4) . . ?
C8 C9 C14 116.3(4) . . ?
C8 C9 C10 122.4(4) . . ?
C14 C9 C10 121.3(4) . . ?
C13 C10 C11 107.6(4) . . ?
C13 C10 C9 109.9(3) . . ?
C11 C10 C9 112.3(4) . . ?
C13 C10 C12 110.1(4) . . ?
C11 C10 C12 106.6(3) . . ?
C9 C10 C12 110.2(3) . . ?
C10 C11 H11A 109.5 . . ?
C10 C11 H11B 109.5 . . ?
H11A C11 H11B 109.5 . . ?
C10 C11 H11C 109.5 . . ?
H11A C11 H11C 109.5 . . ?
H11B C11 H11C 109.5 . . ?
C10 C12 H12A 109.5 . . ?
C10 C12 H12B 109.5 . . ?
H12A C12 H12B 109.5 . . ?
C10 C12 H12C 109.5 . . ?
H12A C12 H12C 109.5 . . ?
H12B C12 H12C 109.5 . . ?
C10 C13 H13A 109.5 . . ?
C10 C13 H13B 109.5 . . ?
H13A C13 H13B 109.5 . . ?
C10 C13 H13C 109.5 . . ?
H13A C13 H13C 109.5 . . ?
H13B C13 H13C 109.5 . . ?
C15 C14 C9 123.7(4) . . ?
C15 C14 H14 118.1 . . ?
C9 C14 H14 118.1 . . ?
C14 C15 C23 117.7(4) . . ?
C14 C15 C16 121.5(4) . . ?
C23 C15 C16 120.7(4) . . ?
C21 C16 C18 139.9(6) . . ?
C21 C16 C19 51.1(6) . . ?
C18 C16 C19 112.1(6) . . ?
C21 C16 C15 112.1(6) . . ?
C18 C16 C15 108.0(5) . . ?
C19 C16 C15 112.9(5) . . ?
C21 C16 C17 56.8(6) . . ?
C18 C16 C17 111.3(6) . . ?
C19 C16 C17 106.0(5) . . ?
C15 C16 C17 106.5(4) . . ?
C21 C16 C22 111.5(7) . . ?
C18 C16 C22 47.8(6) . . ?
C19 C16 C22 132.0(5) . . ?
C15 C16 C22 114.9(5) . . ?
C17 C16 C22 64.0(6) . . ?
C21 C16 C20 107.5(8) . . ?
C18 C16 C20 57.9(5) . . ?
C19 C16 C20 58.7(5) . . ?
C15 C16 C20 108.7(5) . . ?
C17 C16 C20 144.8(5) . . ?
C22 C16 C20 101.2(7) . . ?
C16 C17 H17A 109.5 . . ?
C16 C17 H17B 109.5 . . ?
C16 C17 H17C 109.5 . . ?
C16 C18 H18A 109.5 . . ?
C16 C18 H18B 109.5 . . ?
C16 C18 H18C 109.5 . . ?
C16 C19 H19A 109.5 . . ?
C16 C19 H19B 109.5 . . ?
C16 C19 H19C 109.5 . . ?
C16 C20 H20A 109.5 . . ?
C16 C20 H20B 109.5 . . ?
H20A C20 H20B 109.5 . . ?
C16 C20 H20C 109.5 . . ?
H20A C20 H20C 109.5 . . ?
H20B C20 H20C 109.5 . . ?
C16 C21 H21A 109.5 . . ?
C16 C21 H21B 109.4 . . ?
H21A C21 H21B 109.5 . . ?
C16 C21 H21C 109.5 . . ?
H21A C21 H21C 109.5 . . ?
H21B C21 H21C 109.5 . . ?
C16 C22 H22A 109.5 . . ?
C16 C22 H22B 109.4 . . ?
H22A C22 H22B 109.5 . . ?
C16 C22 H22C 109.5 . . ?
H22A C22 H22C 109.5 . . ?
H22B C22 H22C 109.5 . . ?
C24 C23 C15 122.0(4) . . ?
C24 C23 H23 119.0 . . ?
C15 C23 H23 119.0 . . ?
C23 C24 C8 119.2(4) . . ?
C23 C24 C25 120.0(4) . . ?
C8 C24 C25 120.8(4) . . ?
N2 C25 C24 115.0(3) . . ?
N2 C25 H25A 108.5 . . ?
C24 C25 H25A 108.5 . . ?
N2 C25 H25B 108.5 . . ?
C24 C25 H25B 108.5 . . ?
H25A C25 H25B 107.5 . . ?
N2 C26 H26A 109.5 . . ?
N2 C26 H26B 109.5 . . ?
H26A C26 H26B 109.5 . . ?
N2 C26 H26C 109.5 . . ?
H26A C26 H26C 109.5 . . ?
H26B C26 H26C 109.5 . . ?
N2 C27 C28 110.6(3) . . ?
N2 C27 H27A 109.5 . . ?
C28 C27 H27A 109.5 . . ?
N2 C27 H27B 109.5 . . ?
C28 C27 H27B 109.5 . . ?
H27A C27 H27B 108.1 . . ?
C27 C28 N3 110.2(3) . . ?
C27 C28 H28A 109.6 . . ?
N3 C28 H28A 109.6 . . ?
C27 C28 H28B 109.6 . . ?
N3 C28 H28B 109.6 . . ?
H28A C28 H28B 108.1 . . ?
N3 C29 H29A 109.5 . . ?
N3 C29 H29B 109.5 . . ?
H29A C29 H29B 109.5 . . ?
N3 C29 H29C 109.5 . . ?
H29A C29 H29C 109.5 . . ?
H29B C29 H29C 109.5 . . ?
N3 C30 C31 115.2(3) . . ?
N3 C30 H30A 108.5 . . ?
C31 C30 H30A 108.5 . . ?
N3 C30 H30B 108.5 . . ?
C31 C30 H30B 108.5 . . ?
H30A C30 H30B 107.5 . . ?
C38 C31 C32 119.0(4) . . ?
C38 C31 C30 120.6(4) . . ?
C32 C31 C30 120.4(4) . . ?
C33 C32 C31 121.5(4) . . ?
C33 C32 H32 119.3 . . ?
C31 C32 H32 119.3 . . ?
C32 C33 C35 120.8(5) . . ?
C32 C33 Cl34 119.4(4) . . ?
C35 C33 Cl34 119.9(4) . . ?
C36 C35 C33 118.1(5) . . ?
C36 C35 H35 121.0 . . ?
C33 C35 H35 121.0 . . ?
C35 C36 C38 121.5(4) . . ?
C35 C36 Cl37 119.7(4) . . ?
C38 C36 Cl37 118.8(3) . . ?
O5 C38 C31 121.2(4) . . ?
O5 C38 C36 119.7(4) . . ?
C31 C38 C36 119.1(4) . . ?
C40 C39 C44 116.5(5) . . ?
C40 C39 C7 122.6(5) . . ?
C44 C39 C7 120.8(5) . . ?
C39 C40 C41 119.5(6) . . ?
C39 C40 H40 120.2 . . ?
C41 C40 H40 120.2 . . ?
C42 C41 C40 118.8(6) . . ?
C42 C41 H41 120.6 . . ?
C40 C41 H41 120.6 . . ?
C43 C42 C41 120.7(7) . . ?
C43 C42 H42 119.7 . . ?
C41 C42 H42 119.7 . . ?
C42 C43 C44 121.6(7) . . ?
C42 C43 H43 119.2 . . ?
C44 C43 H43 119.2 . . ?
C43 C44 C39 122.7(6) . . ?
C43 C44 H44 118.6 . . ?
C39 C44 H44 118.6 . . ?
C46 C45 C50 117.2(4) . . ?
C46 C45 C6 120.5(4) . . ?
C50 C45 C6 121.9(4) . . ?
C46 C45 Zr1 103.7(3) . . ?
C50 C45 Zr1 102.7(3) . . ?
C6 C45 Zr1 57.9(2) . . ?
C47 C46 C45 122.1(5) . . ?
C47 C46 H46 118.9 . . ?
C45 C46 H46 118.9 . . ?
C46 C47 C48 119.5(5) . . ?
C46 C47 H47 120.2 . . ?
C48 C47 H47 120.2 . . ?
C47 C48 C49 119.9(5) . . ?
C47 C48 H48 120.0 . . ?
C49 C48 H48 120.0 . . ?
C50 C49 C48 120.5(5) . . ?
C50 C49 H49 119.7 . . ?
C48 C49 H49 119.7 . . ?
C49 C50 C45 120.7(5) . . ?
C49 C50 H50 119.6 . . ?
C45 C50 H50 119.6 . . ?
C52 C51 H51A 109.5 . . ?
C52 C51 H51B 109.5 . . ?
H51A C51 H51B 109.5 . . ?
C52 C51 H51C 109.5 . . ?
H51A C51 H51C 109.5 . . ?
H51B C51 H51C 109.5 . . ?
C51 C52 O53 107.1(6) . . ?
C51 C52 H52A 110.3 . . ?
O53 C52 H52A 110.3 . . ?
C51 C52 H52B 110.3 . . ?
O53 C52 H52B 110.3 . . ?
H52A C52 H52B 108.5 . . ?
C54 O53 C52 112.2(6) . . ?
O53 C54 C55 107.4(7) . . ?
O53 C54 H54A 110.2 . . ?
C55 C54 H54A 110.2 . . ?
O53 C54 H54B 110.2 . . ?
C55 C54 H54B 110.2 . . ?
H54A C54 H54B 108.5 . . ?
C54 C55 H55A 109.5 . . ?
C54 C55 H55B 109.5 . . ?
H55A C55 H55B 109.5 . . ?
C54 C55 H55C 109.5 . . ?
H55A C55 H55C 109.5 . . ?
H55B C55 H55C 109.5 . . ?
C57 C56 H56A 109.5 . . ?
C57 C56 H56B 109.5 . . ?
H56A C56 H56B 109.5 . . ?
C57 C56 H56C 109.5 . . ?
H56A C56 H56C 109.5 . . ?
H56B C56 H56C 109.5 . . ?
O58 C57 C56 119.1(9) . . ?
O58 C57 H57A 107.5 . . ?
C56 C57 H57A 107.5 . . ?
O58 C57 H57B 107.5 . . ?
C56 C57 H57B 107.5 . . ?
H57A C57 H57B 107.0 . . ?
C57 O58 C57 121.0(14) . 2_765 ?

loop_
_geom_bond_atom_site_label_1
_geom_bond_atom_site_label_2
_geom_bond_distance
_geom_bond_site_symmetry_2
_geom_bond_publ_flag
Zr1 O4 1.995(3) . ?
Zr1 O5 2.006(3) . ?
Zr1 C6 2.312(4) . ?
Zr1 C7 2.331(4) . ?
Zr1 N2 2.475(3) . ?
Zr1 N3 2.485(3) . ?
Zr1 C45 2.730(4) . ?
N2 C26 1.479(5) . ?
N2 C27 1.487(5) . ?
N2 C25 1.505(5) . ?
N3 C30 1.481(5) . ?
N3 C29 1.489(5) . ?
N3 C28 1.502(5) . ?
O4 C8 1.372(5) . ?
O5 C38 1.350(5) . ?
C6 C45 1.468(7) . ?
C6 H6A 0.9900 . ?
C6 H6B 0.9900 . ?
C7 C39 1.493(6) . ?
C7 H7A 0.9900 . ?
C7 H7B 0.9900 . ?
C8 C9 1.403(6) . ?
C8 C24 1.409(5) . ?
C9 C14 1.410(6) . ?
C9 C10 1.541(5) . ?
C10 C13 1.536(6) . ?
C10 C11 1.538(6) . ?
C10 C12 1.542(6) . ?
C11 H11A 0.9800 . ?
C11 H11B 0.9800 . ?
C11 H11C 0.9800 . ?
C12 H12A 0.9800 . ?
C12 H12B 0.9800 . ?
C12 H12C 0.9800 . ?
C13 H13A 0.9800 . ?
C13 H13B 0.9800 . ?
C13 H13C 0.9800 . ?
C14 C15 1.379(6) . ?
C14 H14 0.9500 . ?
C15 C23 1.380(6) . ?
C15 C16 1.556(6) . ?
C16 C21 1.474(13) . ?
C16 C18 1.502(9) . ?
C16 C19 1.526(9) . ?
C16 C17 1.577(10) . ?
C16 C22 1.587(12) . ?
C16 C20 1.646(14) . ?
C17 H17A 0.9800 . ?
C17 H17B 0.9800 . ?
C17 H17C 0.9800 . ?
C18 H18A 0.9800 . ?
C18 H18B 0.9800 . ?
C18 H18C 0.9800 . ?
C19 H19A 0.9800 . ?
C19 H19B 0.9800 . ?
C19 H19C 0.9800 . ?
C20 H20A 0.9800 . ?
C20 H20B 0.9800 . ?
C20 H20C 0.9800 . ?
C21 H21A 0.9800 . ?
C21 H21B 0.9800 . ?
C21 H21C 0.9800 . ?
C22 H22A 0.9800 . ?
C22 H22B 0.9800 . ?
C22 H22C 0.9800 . ?
C23 C24 1.380(6) . ?
C23 H23 0.9500 . ?
C24 C25 1.514(6) . ?
C25 H25A 0.9900 . ?
C25 H25B 0.9900 . ?
C26 H26A 0.9800 . ?
C26 H26B 0.9800 . ?
C26 H26C 0.9800 . ?
C27 C28 1.494(6) . ?
C27 H27A 0.9900 . ?
C27 H27B 0.9900 . ?
C28 H28A 0.9900 . ?
C28 H28B 0.9900 . ?
C29 H29A 0.9800 . ?
C29 H29B 0.9800 . ?
C29 H29C 0.9800 . ?
C30 C31 1.514(6) . ?
C30 H30A 0.9900 . ?
C30 H30B 0.9900 . ?
C31 C38 1.392(7) . ?
C31 C32 1.393(6) . ?
C32 C33 1.363(7) . ?
C32 H32 0.9500 . ?
C33 C35 1.399(7) . ?
C33 Cl34 1.739(5) . ?
C35 C36 1.387(7) . ?
C35 H35 0.9500 . ?
C36 C38 1.404(6) . ?
C36 Cl37 1.729(5) . ?
C39 C40 1.389(7) . ?
C39 C44 1.411(8) . ?
C40 C41 1.440(8) . ?
C40 H40 0.9500 . ?
C41 C42 1.387(11) . ?
C41 H41 0.9500 . ?
C42 C43 1.318(11) . ?
C42 H42 0.9500 . ?
C43 C44 1.340(8) . ?
C43 H43 0.9500 . ?
C44 H44 0.9500 . ?
C45 C46 1.411(6) . ?
C45 C50 1.413(7) . ?
C46 C47 1.383(7) . ?
C46 H46 0.9500 . ?
C47 C48 1.385(8) . ?
C47 H47 0.9500 . ?
C48 C49 1.401(7) . ?
C48 H48 0.9500 . ?
C49 C50 1.383(7) . ?
C49 H49 0.9500 . ?
C50 H50 0.9500 . ?
C51 C52 1.436(10) . ?
C51 H51A 0.9800 . ?
C51 H51B 0.9800 . ?
C51 H51C 0.9800 . ?
C52 O53 1.480(8) . ?
C52 H52A 0.9900 . ?
C52 H52B 0.9900 . ?
O53 C54 1.381(7) . ?
C54 C55 1.528(11) . ?
C54 H54A 0.9900 . ?
C54 H54B 0.9900 . ?
C55 H55A 0.9800 . ?
C55 H55B 0.9800 . ?
C55 H55C 0.9800 . ?
C56 C57 1.4482(10) . ?
C56 H56A 0.9800 . ?
C56 H56B 0.9800 . ?
C56 H56C 0.9800 . ?
C57 O58 1.3493(10) . ?
C57 H57A 0.9900 . ?
C57 H57B 0.9900 . ?
O58 C57 1.3493(10) 2_765 ?
